data_7009696
loop_
_publ_author_name
'Sagatys, Dalius S.'
'Dahlgren, Cathrine'
'Smith, Graham'
'Bott, Raymond C.'
'White, Jonathan M.'

_publ_section_title
;
 The complex chemistry of N-(phosphonomethyl)glycine (glyphosate):
 preparation and characterization of the ammonium, lithium, sodium (4
 polymorphs) and silver(I) complexes
;
_journal_issue 19
_journal_name_full 'Journal of the Chemical Society, Dalton Transactions'
_journal_page_first 3404
_journal_paper_doi 10.1039/b002748k
_journal_year 2000
_chemical_formula_sum 'C3 H6 Ag2 N O5 P'
_chemical_formula_weight 382.79
_space_group_IT_number 2
_symmetry_cell_setting triclinic
_symmetry_Int_Tables_number 2
_symmetry_space_group_name_Hall '-P 1'
_symmetry_space_group_name_H-M 'P -1'
_audit_creation_date 'Mon Nov 15 16:42:39 1999'
_audit_creation_method 'from TEXRAY.INF file'
_cell_angle_alpha 94.49(2)
_cell_angle_beta 115.75(2)
_cell_angle_gamma 81.95(2)
_cell_formula_units_Z 2
_cell_length_a 5.400(2)
_cell_length_b 17.168(3)
_cell_length_c 5.010(2)
_cell_measurement_reflns_used 25
_cell_measurement_temperature 295.2
_cell_measurement_theta_max 29.1
_cell_measurement_theta_min 24.1
_cell_volume 414.1(2)
_computing_cell_refinement 'MSC/AFC Diffractometer Control'
_computing_data_collection 'MSC/AFC Diffractometer Control'
_computing_data_reduction teXsan
_computing_publication_material teXsan
_computing_structure_refinement teXsan
_computing_structure_solution 'DIRDIF92 (PATTY)'
_diffrn_ambient_temperature 295.2
_diffrn_measurement_device AFC7R
_diffrn_measurement_method 'omega/2-theta scans'
_diffrn_orient_matrix_UB_11 -0.10692
_diffrn_orient_matrix_UB_12 -0.02376
_diffrn_orient_matrix_UB_13 0.08668
_diffrn_orient_matrix_UB_21 0.09075
_diffrn_orient_matrix_UB_22 -0.05352
_diffrn_orient_matrix_UB_23 -0.02141
_diffrn_orient_matrix_UB_31 0.15230
_diffrn_orient_matrix_UB_32 0.00577
_diffrn_orient_matrix_UB_33 0.20288
_diffrn_radiation_monochromator graphite
_diffrn_radiation_source 'X-ray tube'
_diffrn_radiation_type MoKalpha
_diffrn_radiation_wavelength 0.7107
_diffrn_reflns_av_R_equivalents 2.04
_diffrn_reflns_limit_h_max 7
_diffrn_reflns_limit_h_min 0
_diffrn_reflns_limit_k_max 22
_diffrn_reflns_limit_k_min -22
_diffrn_reflns_limit_l_max 5
_diffrn_reflns_limit_l_min -6
_diffrn_reflns_number 2100
_diffrn_reflns_theta_max 27.50
_diffrn_standards_decay_% -2.12
_diffrn_standards_interval_count 150
_diffrn_standards_number 3
_exptl_absorpt_coefficient_mu 4.888
_exptl_absorpt_correction_T_max 1.000
_exptl_absorpt_correction_T_min 0.914
_exptl_absorpt_correction_type empirical
_exptl_absorpt_process_details psi-scan
_exptl_crystal_colour pale-brownprismatic
_exptl_crystal_density_diffrn 3.061
_exptl_crystal_description prismatic
_exptl_crystal_F_000 360.00
_exptl_crystal_size_max 0.150
_exptl_crystal_size_mid 0.090
_exptl_crystal_size_min 0.080
_refine_diff_density_max 8.25
_refine_diff_density_min -3.91
_refine_ls_extinction_method none
_refine_ls_goodness_of_fit_obs 9.633
_refine_ls_hydrogen_treatment noref
_refine_ls_matrix_type full
_refine_ls_number_parameters 112
_refine_ls_number_reflns 1297
_refine_ls_number_restraints 0
_refine_ls_R_factor_obs 0.1389
_refine_ls_shift/esd_max 2.2290
_refine_ls_structure_factor_coef F
_refine_ls_weighting_scheme sigma
_refine_ls_wR_factor_obs 0.1507
_reflns_number_observed 1297
_reflns_number_total 1902
_reflns_observed_criterion 3.00
_cod_data_source_file b002748k.txt
_cod_data_source_block compound(7)
_cod_depositor_comments
;
The following automatic conversions were performed:

'_atom_site_thermal_displace_type' tag value 'Uij' was replaced with
'Uani' value 20 times.

Automatic conversion script
Id: cif_fix_values 1646 2011-03-28 12:23:43Z adriana 
;
_cod_original_cell_volume 414.2(2)
_cod_original_sg_symbol_H-M 'P -1       '
_cod_original_formula_sum 'C3 H6 Ag2 N O5 P '
_cod_database_code 7009696

loop_
_symmetry_equiv_pos_as_xyz
'   +x,   +y,   +z'
'   -x,   -y,   -z'

loop_
_atom_site_aniso_label
_atom_site_aniso_U_11
_atom_site_aniso_U_22
_atom_site_aniso_U_33
_atom_site_aniso_U_12
_atom_site_aniso_U_13
_atom_site_aniso_U_23
Ag(1) 0.047(2) 0.030(2) 0.034(2) -0.010(1) 0.024(1) -0.008(1)
Ag(2) 0.151(7) 0.093(5) 0.088(5) -0.050(5) 0.079(5) -0.007(4)
Ag(3) 0.23(1) 0.026(4) 0.048(5) 0.029(5) 0.034(6) 0.023(3)
P(1) 0.025(5) 0.033(5) 0.018(4) -0.004(4) 0.012(4) 0.003(3)
O(3) 0.05(2) 0.04(1) 0.03(1) 0.00(1) 0.02(1) 0.00(1)
O(4) 0.03(2) 0.06(2) 0.04(1) -0.02(1) 0.03(1) -0.01(1)
O(5) 0.03(1) 0.05(2) 0.02(1) -0.01(1) 0.00(1) 0.01(1)
N(3) 0.04(2) 0.02(1) 0.04(2) 0.00(1) 0.03(1) -0.01(1)
C(4) 0.04(2) 0.04(2) 0.04(2) -0.03(2) 0.02(2) -0.02(2)

loop_
_atom_site_label
_atom_site_fract_x
_atom_site_fract_y
_atom_site_fract_z
_atom_site_U_iso_or_equiv
_atom_site_thermal_displace_type
_atom_site_calc_flag
_atom_site_calc_attached_atom
Ag(1) 0.1117(6) 0.0520(2) 0.3499(6) 0.0344(8) Uani ? ?
Ag(2) 0.5000 0.0000 1.0000 0.097(3) Uani ? ?
Ag(3) 0.915(3) -0.5515(4) 0.245(2) 0.115(4) Uani ? ?
P(1) 0.296(2) -0.1332(5) 0.371(2) 0.024(2) Uani ? ?
O(1) 0.80(1) -0.354(4) 0.42(1) 0.06(2) Uani ? ?
O(1') 0.93(1) -0.331(3) 0.49(1) 0.03(1) Uani ? ?
O(2) 0.69(1) -0.427(4) 0.09(1) 0.08(2) Uani ? ?
O(2') 1.03(1) -0.409(4) 0.20(1) 0.07(2) Uani ? ?
O(3) 0.255(5) -0.059(1) 0.179(5) 0.035(7) Uani ? ?
O(4) -0.049(5) 0.146(1) 0.588(5) 0.038(8) Uani ? ?
O(5) 0.446(4) 0.134(1) 0.340(4) 0.032(7) Uani ? ?
N(3) 0.582(6) -0.224(1) 0.091(6) 0.028(8) Uani ? ?
C(1) 0.71(2) -0.364(4) 0.18(2) 0.03(2) Uani ? ?
C(1') 0.91(2) -0.341(6) 0.30(2) 0.06(2) Uani ? ?
C(2) 0.60(1) -0.303(3) -0.06(1) 0.01(1) Uani ? ?
C(2') 0.71(1) -0.301(4) 0.00(1) 0.02(2) Uani ? ?
C(4) 0.340(7) -0.224(2) 0.163(7) 0.03(1) Uani ? ?
H(1) 0.3621 -0.2679 0.2700 0.0427 Uani ? ?
H(2) 0.1818 -0.2243 -0.0247 0.0427 Uani ? ?
H(3) 0.4775 -0.3139 -0.1944 0.0000 Uani ? ?

loop_
_atom_type_symbol
_atom_type_oxidation_number
_atom_type_number_in_cell
_atom_type_scat_dispersion_real
_atom_type_scat_dispersion_imag
_atom_type_scat_source
C 0 6 0.003 0.002 'International Tables'
H 0 10 0.000 0.000 'International Tables'
Ag 0 4 -0.897 1.101 'International Tables'
N 0 2 0.006 0.003 'International Tables'
P 0 2 0.102 0.094 'International Tables'
O 0 10 0.011 0.006 'International Tables'

loop_
_geom_angle_atom_site_label_1
_geom_angle_atom_site_label_2
_geom_angle_atom_site_label_3
_geom_angle
_geom_angle_site_symmetry_1
_geom_angle_site_symmetry_2
_geom_angle_site_symmetry_3
_geom_angle_publ_flag
Ag(1) Ag(1) O(3) 86.1(6) ? ? ? yes
Ag(1) Ag(1) O(4) 81.0(6) ? ? ? yes
O(3) Ag(1) O(4) 166.8(8) ? ? ? yes
O(3) Ag(2) O(3) 180.0000(1) ? ? ? yes
Ag(3) Ag(3) O(1) 83(1) ? ? ? yes
Ag(3) Ag(3) O(1') 95(1) ? ? ? yes
Ag(3) Ag(3) O(2) 72(1) ? ? ? yes
Ag(3) Ag(3) O(2') 144(1) ? ? ? yes
O(1) Ag(3) O(1') 20(1) ? ? ? yes
O(1) Ag(3) O(2) 156(2) ? ? ? yes
O(1) Ag(3) O(2') 103(2) ? ? ? yes
O(1') Ag(3) O(2) 160(2) ? ? ? yes
O(1') Ag(3) O(2') 102(2) ? ? ? yes
O(2) Ag(3) O(2') 95(2) ? ? ? yes
O(3) P(1) O(4) 114(1) ? ? ? yes
O(3) P(1) O(5) 112(1) ? ? ? yes
O(3) P(1) C(4) 108(1) ? ? ? yes
O(4) P(1) O(5) 112(1) ? ? ? yes
O(4) P(1) C(4) 101(1) ? ? ? yes
O(5) P(1) C(4) 106(1) ? ? ? yes
Ag(3) O(1) O(1') 84(6) ? ? ? yes
Ag(3) O(1) C(1) 123(5) ? ? ? yes
Ag(3) O(1) C(1') 105(7) ? ? ? yes
O(1') O(1) C(1) 114(8) ? ? ? yes
O(1') O(1) C(1') 53(6) ? ? ? yes
C(1) O(1) C(1') 61(7) ? ? ? yes
Ag(3) O(1') O(1) 75(6) ? ? ? yes
Ag(3) O(1') C(1) 98(3) ? ? ? yes
Ag(3) O(1') C(1') 109(7) ? ? ? yes
O(1) O(1') C(1) 38(5) ? ? ? yes
O(1) O(1') C(1') 77(8) ? ? ? yes
C(1) O(1') C(1') 39(7) ? ? ? yes
Ag(3) O(2) O(2') 80(3) ? ? ? yes
Ag(3) O(2) C(1) 137(6) ? ? ? yes
O(2') O(2) C(1) 72(5) ? ? ? yes
Ag(3) O(2') O(2) 98(3) ? ? ? yes
Ag(3) O(2') C(1) 119(4) ? ? ? yes
Ag(3) O(2') C(1') 136(5) ? ? ? yes
O(2) O(2') C(1) 38(3) ? ? ? yes
O(2) O(2') C(1') 77(5) ? ? ? yes
C(1) O(2') C(1') 39(4) ? ? ? yes
Ag(1) O(3) Ag(2) 93.9(9) ? ? ? yes
Ag(1) O(3) P(1) 113(1) ? ? ? yes
Ag(2) O(3) P(1) 138(1) ? ? ? yes
Ag(1) O(4) P(1) 117(1) ? ? ? yes
C(2) N(3) C(2') 19(3) ? ? ? yes
C(2) N(3) C(4) 104(3) ? ? ? yes
C(2') N(3) C(4) 119(3) ? ? ? yes
O(1) C(1) O(1') 26(3) ? ? ? yes
O(1) C(1) O(2) 118(8) ? ? ? yes
O(1) C(1) O(2') 90(6) ? ? ? yes
O(1) C(1) C(1') 56(6) ? ? ? yes
O(1) C(1) C(2) 127(7) ? ? ? yes
O(1) C(1) C(2') 115(7) ? ? ? yes
O(1') C(1) O(2) 128(7) ? ? ? yes
O(1') C(1) O(2') 74(4) ? ? ? yes
O(1') C(1) C(1') 30(5) ? ? ? yes
O(1') C(1) C(2) 110(5) ? ? ? yes
O(1') C(1) C(2') 93(5) ? ? ? yes
O(2) C(1) O(2') 69(5) ? ? ? yes
O(2) C(1) C(1') 121(9) ? ? ? yes
O(2) C(1) C(2) 114(7) ? ? ? yes
O(2) C(1) C(2') 121(7) ? ? ? yes
O(2') C(1) C(1') 53(6) ? ? ? yes
O(2') C(1) C(2) 107(5) ? ? ? yes
O(2') C(1) C(2') 92(5) ? ? ? yes
C(1') C(1) C(2) 94(7) ? ? ? yes
C(1') C(1) C(2') 74(7) ? ? ? yes
C(2) C(1) C(2') 19(3) ? ? ? yes
O(1) C(1') O(1') 48(6) ? ? ? yes
O(1) C(1') O(2') 113(9) ? ? ? yes
O(1) C(1') C(1) 61(7) ? ? ? yes
O(1) C(1') C(2') 110(9) ? ? ? yes
O(1') C(1') O(2') 126(10) ? ? ? yes
O(1') C(1') C(1) 110(11) ? ? ? yes
O(1') C(1') C(2') 131(10) ? ? ? yes
O(2') C(1') C(1) 87(8) ? ? ? yes
O(2') C(1') C(2') 101(7) ? ? ? yes
C(1) C(1') C(2') 62(6) ? ? ? yes
N(3) C(2) C(1) 107(4) ? ? ? yes
N(3) C(2) C(2') 80(11) ? ? ? yes
C(1) C(2) C(2') 73(11) ? ? ? yes
N(3) C(2') C(1) 110(5) ? ? ? yes
N(3) C(2') C(1') 105(5) ? ? ? yes
N(3) C(2') C(2) 80(11) ? ? ? yes
C(1) C(2') C(1') 43(4) ? ? ? yes
C(1) C(2') C(2) 86(12) ? ? ? yes
C(1') C(2') C(2) 129(13) ? ? ? yes
P(1) C(4) N(3) 110(1) ? ? ? yes

loop_
_geom_bond_atom_site_label_1
_geom_bond_atom_site_label_2
_geom_bond_distance
_geom_bond_site_symmetry_1
_geom_bond_site_symmetry_2
_geom_bond_publ_flag
Ag(1) Ag(1) 3.083(5) ? ? yes
Ag(1) O(3) 2.21(2) ? ? yes
Ag(1) O(4) 2.23(2) ? ? yes
Ag(2) O(3) 2.27(2) ? ? yes
Ag(2) O(3) 2.27(2) ? ? yes
Ag(3) Ag(3) 2.87(2) ? ? yes
Ag(3) O(1) 2.30(6) ? ? yes
Ag(3) O(1') 2.36(5) ? ? yes
Ag(3) O(2) 2.32(7) ? ? yes
Ag(3) O(2') 2.42(7) ? ? yes
P(1) O(3) 1.59(2) ? ? yes
P(1) O(4) 1.48(2) ? ? yes
P(1) O(5) 1.51(2) ? ? yes
P(1) C(4) 1.86(3) ? ? yes
O(1) O(1') 0.81(7) ? ? yes
O(1) C(1) 1.11(8) ? ? yes
O(1) C(1') 1.1(1) ? ? yes
O(1') C(1) 1.63(9) ? ? yes
O(1') C(1') 0.87(10) ? ? yes
O(2) O(2') 1.71(8) ? ? yes
O(2) C(1) 1.13(9) ? ? yes
O(2') C(1) 1.74(9) ? ? yes
O(2') C(1') 1.4(1) ? ? yes
N(3) C(2) 1.52(6) ? ? yes
N(3) C(2') 1.51(7) ? ? yes
N(3) C(4) 1.50(4) ? ? yes
C(1) C(1') 1.1(1) ? ? yes
C(1) C(2) 1.50(9) ? ? yes
C(1) C(2') 1.44(9) ? ? yes
C(1') C(2') 1.6(1) ? ? yes
C(2) C(2') 0.50(8) ? ? yes
